data_2103113
loop_
_publ_author_name
'Be\,sli, Serap'
'Coles, Simon J.'
'Davies, David B.'
'Hursthouse, Michael B.'
'K\?il\?i\,c, Adem'
'Mayer, Thomas A.'
'Shaw, Robert A.'
'Uslu, Aylin'

_publ_section_title
;
 Structural investigations of phosphorus--nitrogen compounds. 4. Steric
 and electronic effects in dibenzylamino derivatives of
 hexachlorocyclotriphosphazatriene and
 4,4,6,6-tetrachloro-2,2-diphenylcyclotriphosphazatriene
;
_journal_coden_ASTM ASBSDK
_journal_issue 3
_journal_name_full
;
 Acta Crystallographica, Section B: Structural Science
;
_journal_page_first 545
_journal_page_last 552
_journal_paper_doi 10.1107/S0108768102003816
_journal_volume 58
_journal_year 2002
_chemical_formula_sum 'C28 H28 Cl4 N5 P3'
_chemical_formula_weight 669.26
_chemical_name_systematic
;
 ?
;
_space_group_IT_number 61
_symmetry_cell_setting orthorhombic
_symmetry_space_group_name_Hall '-P 2ac 2ab'
_symmetry_space_group_name_H-M 'P b c a'
_atom_sites_solution_hydrogens geom
_atom_sites_solution_primary direct
_atom_sites_solution_secondary difmap
_audit_creation_method SHELXL-97
_cell_angle_alpha 90.00
_cell_angle_beta 90.00
_cell_angle_gamma 90.00
_cell_formula_units_Z 8
_cell_length_a 18.294(4)
_cell_length_b 17.411(4)
_cell_length_c 19.047(4)
_cell_measurement_reflns_used 12469
_cell_measurement_temperature 150(2)
_cell_measurement_theta_max 27.49
_cell_measurement_theta_min 2.49
_cell_volume 6067(2)
_computing_cell_refinement 'DENZO and COLLECT'
_computing_data_collection 'DENZO and COLLECT'
_computing_data_reduction 'DENZO and COLLECT'
_computing_molecular_graphics 'PLATON (Spek, 1990)'
_computing_structure_refinement 'SHELXL-97 (Sheldrick, 1997)'
_computing_structure_solution 'SHELXS-97 (Sheldrick, 1997)'
_diffrn_ambient_temperature 150(2)
_diffrn_detector_area_resol_mean 9.091
_diffrn_measured_fraction_theta_full 0.997
_diffrn_measured_fraction_theta_max 0.997
_diffrn_measurement_device_type 'Nonius KappaCCD'
_diffrn_measurement_method '\f and \w scans'
_diffrn_radiation_monochromator graphite
_diffrn_radiation_source 'Nonius FR591 rotating anode'
_diffrn_radiation_type MoK\a
_diffrn_radiation_wavelength 0.71073
_diffrn_reflns_av_R_equivalents 0.0592
_diffrn_reflns_av_sigmaI/netI 0.0591
_diffrn_reflns_limit_h_max 21
_diffrn_reflns_limit_h_min -21
_diffrn_reflns_limit_k_max 20
_diffrn_reflns_limit_k_min -20
_diffrn_reflns_limit_l_max 14
_diffrn_reflns_limit_l_min -22
_diffrn_reflns_number 22246
_diffrn_reflns_theta_full 25.03
_diffrn_reflns_theta_max 25.03
_diffrn_reflns_theta_min 3.09
_exptl_absorpt_coefficient_mu 0.577
_exptl_absorpt_correction_T_max 0.8345
_exptl_absorpt_correction_T_min 0.7142
_exptl_absorpt_correction_type multi-scan
_exptl_absorpt_process_details 'SORTAV (Blessing, 1997)'
_exptl_crystal_colour colourless
_exptl_crystal_density_diffrn 1.465
_exptl_crystal_density_method 'not measured'
_exptl_crystal_description block
_exptl_crystal_F_000 2752
_exptl_crystal_size_max 0.625
_exptl_crystal_size_mid 0.625
_exptl_crystal_size_min 0.325
_refine_diff_density_max 0.341
_refine_diff_density_min -0.321
_refine_ls_goodness_of_fit_ref 0.873
_refine_ls_hydrogen_treatment mixed
_refine_ls_matrix_type full
_refine_ls_number_parameters 466
_refine_ls_number_reflns 5347
_refine_ls_number_restraints 0
_refine_ls_restrained_S_all 0.873
_refine_ls_R_factor_all 0.0681
_refine_ls_R_factor_gt 0.0385
_refine_ls_shift/su_max 0.023
_refine_ls_shift/su_mean 0.004
_refine_ls_structure_factor_coef Fsqd
_refine_ls_weighting_details 'calc w=1/[\s^2^(Fo^2^)+(0.0695P)^2^+0.6558P] where P=(Fo^2^+2Fc^2^)/3'
_refine_ls_weighting_scheme calc
_refine_ls_wR_factor_gt 0.0912
_refine_ls_wR_factor_ref 0.1043
_reflns_number_gt 3833
_reflns_number_total 5347
_reflns_threshold_expression >2sigma(I)
_cod_data_source_file bm0049.cif
_cod_depositor_comments
;
The following automatic conversions were performed:
'_symmetry_cell_setting' value 'Orthorhombic' changed to 'orthorhombic'
according to '/home/saulius/struct/CIF-dictionaries/cif_core.dic'
dictionary named 'cif_core.dic' version 2.4.1 from 2010-06-29.

Automatic conversion script
Id: cif_fix_enum 1527 2010-12-29 10:47:43Z saulius 

The following automatic conversions were performed:

'_exptl_absorpt_correction_type' tag value 'multi-scans' was replaced
with 'multi-scan' value.

Automatic conversion script
Id: cif_fix_values 1646 2011-03-28 12:23:43Z adriana 
;
_cod_original_sg_symbol_H-M Pbca
_cod_database_code 2103113

loop_
_symmetry_equiv_pos_as_xyz
'x, y, z'
'-x+1/2, -y, z+1/2'
'-x, y+1/2, -z+1/2'
'x+1/2, -y+1/2, -z'
'-x, -y, -z'
'x-1/2, y, -z-1/2'
'x, -y-1/2, z-1/2'
'-x-1/2, y-1/2, z'

loop_
_atom_site_label
_atom_site_fract_x
_atom_site_fract_y
_atom_site_fract_z
_atom_site_U_iso_or_equiv
_atom_site_adp_type
_atom_site_calc_flag
_atom_site_refinement_flags
_atom_site_occupancy
_atom_site_type_symbol
H1B 0.0439(16) 0.5184(15) 0.3072(13) 0.023(7) Uiso d . 1 H
H15A 0.0241(14) 0.5946(15) 0.0797(12) 0.021(7) Uiso d . 1 H
H15B -0.0132(13) 0.6442(14) 0.0188(13) 0.017(7) Uiso d . 1 H
H11 0.1231(15) 0.7714(16) 0.5313(13) 0.026(8) Uiso d . 1 H
H22B -0.1556(15) 0.6720(15) 0.0722(13) 0.028(7) Uiso d . 1 H
H22A -0.1432(15) 0.7324(15) 0.1319(13) 0.028(7) Uiso d . 1 H
H10 0.1400(15) 0.7409(16) 0.4142(14) 0.032(8) Uiso d . 1 H
H3 0.1795(13) 0.4160(13) 0.3910(12) 0.013(7) Uiso d . 1 H
H8B 0.2127(14) 0.6537(14) 0.3326(12) 0.020(7) Uiso d . 1 H
H8A 0.2231(14) 0.5661(15) 0.3572(11) 0.020(7) Uiso d . 1 H
H19 -0.2037(17) 0.3890(18) -0.0019(14) 0.048(9) Uiso d . 1 H
H24 -0.1897(15) 0.7432(15) -0.0266(13) 0.022(8) Uiso d . 1 H
H7 0.1104(16) 0.4671(16) 0.1970(14) 0.035(8) Uiso d . 1 H
H28 -0.0173(16) 0.8187(16) 0.0814(15) 0.035(8) Uiso d . 1 H
H12 0.1412(19) 0.6883(19) 0.6196(17) 0.063(11) Uiso d . 1 H
H1A 0.0875(15) 0.5077(15) 0.3780(14) 0.033(8) Uiso d . 1 H
H14 0.2012(16) 0.5275(17) 0.4728(14) 0.039(8) Uiso d . 1 H
H4 0.2515(19) 0.3174(19) 0.3437(16) 0.056(10) Uiso d . 1 H
H21 -0.1023(14) 0.5866(16) -0.0564(13) 0.026(7) Uiso d . 1 H
H5 0.2586(19) 0.2981(19) 0.2243(15) 0.051(10) Uiso d . 1 H
H27 0.0035(18) 0.9110(19) -0.0013(15) 0.044(10) Uiso d . 1 H
H18 -0.1429(16) 0.3921(17) 0.1099(15) 0.043(9) Uiso d . 1 H
H26 -0.076(2) 0.931(2) -0.0926(17) 0.069(11) Uiso d . 1 H
H17 -0.0627(16) 0.4920(16) 0.1308(14) 0.035(9) Uiso d . 1 H
H6 0.1903(18) 0.3730(18) 0.1521(17) 0.056(11) Uiso d . 1 H
H20 -0.1790(15) 0.4870(15) -0.0825(15) 0.036(8) Uiso d . 1 H
P3 0.02720(4) 0.78213(4) 0.27086(4) 0.02553(19) Uani d . 1 P
P2 -0.03604(4) 0.66534(4) 0.19576(4) 0.02503(19) Uani d . 1 P
Cl1 0.18897(4) 0.64233(4) 0.18449(3) 0.0318(2) Uani d . 1 Cl
P1 0.10201(4) 0.64748(4) 0.25162(3) 0.02082(18) Uani d . 1 P
Cl4 -0.00870(4) 0.80337(4) 0.36838(3) 0.0362(2) Uani d . 1 Cl
Cl3 0.05210(5) 0.88825(4) 0.23858(4) 0.0402(2) Uani d . 1 Cl
Cl2 -0.12249(4) 0.61134(5) 0.24201(4) 0.0444(2) Uani d . 1 Cl
N5 -0.05445(12) 0.66765(12) 0.11239(10) 0.0220(5) Uani d . 1 N
N1 0.03379(12) 0.61421(12) 0.21090(11) 0.0241(5) Uani d . 1 N
N4 0.12332(12) 0.59309(12) 0.31764(11) 0.0226(5) Uani d . 1 N
N2 -0.03759(13) 0.75048(14) 0.22567(12) 0.0371(6) Uani d . 1 N
C8 0.19002(16) 0.61142(18) 0.35839(14) 0.0267(7) Uani d . 1 C
C15 -0.02273(15) 0.61383(16) 0.06038(15) 0.0224(6) Uani d . 1 C
C14 0.18438(18) 0.57924(19) 0.48732(15) 0.0382(8) Uani d . 1 C
N3 0.10024(12) 0.73572(12) 0.27497(11) 0.0246(5) Uani d . 1 N
C9 0.17412(15) 0.63205(16) 0.43396(14) 0.0257(6) Uani d . 1 C
C7 0.14215(17) 0.43827(16) 0.22749(15) 0.0306(7) Uani d . 1 C
C2 0.13935(14) 0.45193(15) 0.29905(13) 0.0240(6) Uani d . 1 C
C1 0.09250(16) 0.51563(16) 0.32832(15) 0.0245(6) Uani d . 1 C
C10 0.15049(16) 0.70495(16) 0.45107(15) 0.0273(7) Uani d . 1 C
C11 0.13789(16) 0.72465(18) 0.52064(15) 0.0313(7) Uani d . 1 C
C23 -0.10666(15) 0.76955(15) 0.03595(13) 0.0258(6) Uani d . 1 C
C22 -0.12108(16) 0.70825(17) 0.09024(15) 0.0264(7) Uani d . 1 C
C16 -0.07343(15) 0.54942(15) 0.04178(12) 0.0219(6) Uani d . 1 C
C20 -0.15745(18) 0.48828(17) -0.03819(17) 0.0355(8) Uani d . 1 C
C21 -0.10946(16) 0.54741(17) -0.02208(14) 0.0290(7) Uani d . 1 C
C18 -0.13401(18) 0.43125(17) 0.07303(18) 0.0388(8) Uani d . 1 C
C28 -0.04837(18) 0.81973(18) 0.04301(16) 0.0355(8) Uani d . 1 C
C3 0.18183(17) 0.40607(16) 0.34279(16) 0.0315(7) Uani d . 1 C
C12 0.14932(18) 0.67203(19) 0.57307(17) 0.0371(8) Uani d . 1 C
C17 -0.08619(17) 0.48987(17) 0.08889(16) 0.0318(7) Uani d . 1 C
C4 0.22572(18) 0.34942(17) 0.31491(19) 0.0385(8) Uani d . 1 C
C19 -0.16989(18) 0.43053(18) 0.00997(17) 0.0378(8) Uani d . 1 C
C6 0.18633(18) 0.38153(18) 0.20015(18) 0.0399(8) Uani d . 1 C
C5 0.22855(19) 0.33686(18) 0.24447(18) 0.0396(8) Uani d . 1 C
C24 -0.15325(19) 0.7785(2) -0.02065(16) 0.0389(8) Uani d . 1 C
C25 -0.14195(19) 0.8371(2) -0.06840(17) 0.0533(10) Uani d . 1 C
H25 -0.1739 0.8430 -0.1060 0.064 Uiso calc R 1 H
C27 -0.0370(2) 0.8778(2) -0.00496(17) 0.0433(9) Uani d . 1 C
C26 -0.0840(2) 0.8866(2) -0.06109(19) 0.0493(10) Uani d . 1 C
C13 0.17199(19) 0.59916(19) 0.55651(16) 0.0443(9) Uani d . 1 C
H13 0.1790 0.5631 0.5919 0.053 Uiso calc R 1 H

loop_
_atom_site_aniso_label
_atom_site_aniso_U_11
_atom_site_aniso_U_22
_atom_site_aniso_U_33
_atom_site_aniso_U_12
_atom_site_aniso_U_13
_atom_site_aniso_U_23
P3 0.0283(4) 0.0221(4) 0.0262(4) 0.0052(3) -0.0025(3) -0.0064(3)
P2 0.0208(4) 0.0289(4) 0.0254(4) 0.0021(3) -0.0029(3) -0.0057(3)
Cl1 0.0309(4) 0.0324(4) 0.0320(4) -0.0026(3) 0.0083(3) -0.0070(3)
P1 0.0195(4) 0.0203(4) 0.0226(4) 0.0010(3) -0.0017(3) -0.0036(3)
Cl4 0.0366(5) 0.0435(5) 0.0286(4) 0.0036(4) 0.0042(3) -0.0092(3)
Cl3 0.0510(5) 0.0255(4) 0.0442(5) 0.0090(4) 0.0047(4) 0.0039(3)
Cl2 0.0302(5) 0.0705(6) 0.0326(4) -0.0050(4) 0.0065(3) 0.0046(4)
N5 0.0191(13) 0.0230(12) 0.0240(12) 0.0035(10) -0.0001(9) -0.0019(9)
N1 0.0224(13) 0.0217(12) 0.0282(13) 0.0004(10) -0.0072(10) -0.0059(10)
N4 0.0197(13) 0.0214(12) 0.0268(12) -0.0016(10) -0.0055(9) -0.0028(9)
N2 0.0317(15) 0.0372(15) 0.0425(15) 0.0151(13) -0.0130(11) -0.0188(12)
C8 0.0192(16) 0.0288(16) 0.0320(17) 0.0021(14) -0.0034(12) -0.0039(13)
C15 0.0200(16) 0.0246(15) 0.0225(15) 0.0006(13) 0.0022(12) 0.0024(12)
C14 0.049(2) 0.0320(18) 0.0335(19) 0.0101(16) -0.0157(15) -0.0040(14)
N3 0.0233(13) 0.0218(12) 0.0287(13) 0.0000(11) -0.0054(10) -0.0060(10)
C9 0.0226(16) 0.0282(16) 0.0263(16) -0.0003(13) -0.0081(12) -0.0020(12)
C7 0.0318(19) 0.0237(16) 0.0363(18) 0.0033(14) -0.0013(14) 0.0034(13)
C2 0.0225(16) 0.0204(14) 0.0290(16) -0.0036(13) -0.0009(12) 0.0045(12)
C1 0.0238(17) 0.0265(16) 0.0233(17) -0.0003(13) -0.0030(12) 0.0014(12)
C10 0.0280(17) 0.0233(16) 0.0306(17) -0.0018(14) -0.0018(13) 0.0022(13)
C11 0.0283(18) 0.0278(17) 0.0379(19) -0.0017(15) 0.0027(13) -0.0077(14)
C23 0.0250(16) 0.0272(16) 0.0251(16) 0.0074(13) -0.0015(12) -0.0042(12)
C22 0.0182(16) 0.0304(17) 0.0306(17) 0.0022(14) -0.0054(12) -0.0053(13)
C16 0.0182(15) 0.0254(15) 0.0222(14) 0.0028(13) 0.0022(11) -0.0030(12)
C20 0.0349(19) 0.0365(19) 0.0350(19) 0.0001(16) -0.0068(14) -0.0129(15)
C21 0.0342(19) 0.0277(16) 0.0250(16) -0.0006(15) 0.0028(13) -0.0023(13)
C18 0.040(2) 0.0244(17) 0.052(2) -0.0024(15) 0.0072(16) 0.0085(15)
C28 0.036(2) 0.0358(18) 0.0343(19) -0.0006(16) -0.0082(15) -0.0008(15)
C3 0.0346(19) 0.0252(16) 0.0349(19) -0.0034(15) -0.0106(14) 0.0025(14)
C12 0.040(2) 0.044(2) 0.0272(18) -0.0072(17) -0.0051(14) -0.0056(15)
C17 0.0362(19) 0.0286(17) 0.0307(18) 0.0009(15) -0.0037(14) 0.0027(14)
C4 0.0297(19) 0.0205(17) 0.065(3) 0.0014(15) -0.0159(16) 0.0054(16)
C19 0.0283(19) 0.0235(17) 0.062(2) -0.0024(15) 0.0005(16) -0.0127(16)
C6 0.045(2) 0.0334(19) 0.041(2) 0.0068(16) 0.0079(16) -0.0042(15)
C5 0.035(2) 0.0252(17) 0.059(2) 0.0054(16) 0.0036(16) -0.0030(16)
C24 0.0262(18) 0.054(2) 0.0368(19) 0.0058(18) -0.0042(14) -0.0013(16)
C25 0.037(2) 0.085(3) 0.038(2) 0.017(2) -0.0050(16) 0.0198(19)
C27 0.041(2) 0.038(2) 0.050(2) -0.0002(18) 0.0034(17) 0.0063(16)
C26 0.045(2) 0.048(2) 0.055(2) 0.0153(19) 0.0089(18) 0.0242(18)
C13 0.059(2) 0.040(2) 0.0340(19) 0.0021(18) -0.0159(16) 0.0016(15)

loop_
_atom_type_symbol
_atom_type_description
_atom_type_scat_dispersion_real
_atom_type_scat_dispersion_imag
_atom_type_scat_source
C C 0.0033 0.0016 'International Tables Vol C Tables 4.2.6.8 and 6.1.1.4'
H H 0.0000 0.0000 'International Tables Vol C Tables 4.2.6.8 and 6.1.1.4'
N N 0.0061 0.0033 'International Tables Vol C Tables 4.2.6.8 and 6.1.1.4'
P P 0.1023 0.0942 'International Tables Vol C Tables 4.2.6.8 and 6.1.1.4'
Cl Cl 0.1484 0.1585 'International Tables Vol C Tables 4.2.6.8 and 6.1.1.4'

loop_
_geom_angle_atom_site_label_1
_geom_angle_atom_site_label_2
_geom_angle_atom_site_label_3
_geom_angle
N3 P3 N2 119.52(12)
N3 P3 Cl3 107.35(9)
N2 P3 Cl3 109.19(11)
N3 P3 Cl4 109.21(9)
N2 P3 Cl4 109.06(10)
Cl3 P3 Cl4 100.89(4)
N1 P2 N2 118.28(12)
N1 P2 N5 111.06(11)
N2 P2 N5 108.91(12)
N1 P2 Cl2 106.72(9)
N2 P2 Cl2 105.16(10)
N5 P2 Cl2 105.83(9)
N1 P1 N3 118.22(12)
N1 P1 N4 110.89(12)
N3 P1 N4 110.49(11)
N1 P1 Cl1 106.97(9)
N3 P1 Cl1 103.41(9)
N4 P1 Cl1 105.81(9)
C22 N5 C15 115.9(2)
C22 N5 P2 117.67(18)
C15 N5 P2 123.84(18)
P1 N1 P2 121.37(14)
C1 N4 C8 116.1(2)
C1 N4 P1 123.28(18)
C8 N4 P1 118.60(18)
P3 N2 P2 120.82(15)
N4 C8 C9 113.1(2)
N5 C15 C16 112.9(2)
C13 C14 C9 120.8(3)
P3 N3 P1 119.98(14)
C10 C9 C14 118.7(3)
C10 C9 C8 120.3(2)
C14 C9 C8 121.0(3)
C6 C7 C2 121.1(3)
C7 C2 C3 118.1(3)
C7 C2 C1 120.7(2)
C3 C2 C1 121.2(3)
N4 C1 C2 113.8(2)
C9 C10 C11 120.3(3)
C12 C11 C10 120.3(3)
C24 C23 C28 118.6(3)
C24 C23 C22 120.4(3)
C28 C23 C22 120.9(2)
N5 C22 C23 113.0(2)
C21 C16 C17 117.9(3)
C21 C16 C15 121.4(2)
C17 C16 C15 120.6(2)
C19 C20 C21 119.9(3)
C16 C21 C20 121.0(3)
C19 C18 C17 120.2(3)
C27 C28 C23 121.0(3)
C4 C3 C2 120.4(3)
C11 C12 C13 119.8(3)
C18 C17 C16 121.2(3)
C5 C4 C3 121.1(3)
C18 C19 C20 119.8(3)
C7 C6 C5 120.0(3)
C4 C5 C6 119.3(3)
C25 C24 C23 120.3(3)
C26 C25 C24 120.8(3)
C28 C27 C26 120.0(4)
C25 C26 C27 119.3(3)
C12 C13 C14 120.1(3)

loop_
_geom_bond_atom_site_label_1
_geom_bond_atom_site_label_2
_geom_bond_distance
P3 N3 1.563(2)
P3 N2 1.565(2)
P3 Cl3 2.0000(11)
P3 Cl4 2.0044(10)
P2 N1 1.584(2)
P2 N2 1.588(2)
P2 N5 1.624(2)
P2 Cl2 2.0400(11)
Cl1 P1 2.0430(10)
P1 N1 1.579(2)
P1 N3 1.600(2)
P1 N4 1.622(2)
N5 C22 1.471(3)
N5 C15 1.482(3)
N4 C1 1.476(3)
N4 C8 1.481(3)
C8 C9 1.512(4)
C15 C16 1.498(4)
C14 C13 1.381(4)
C14 C9 1.384(4)
C9 C10 1.380(4)
C7 C6 1.379(4)
C7 C2 1.385(4)
C2 C3 1.391(4)
C2 C1 1.508(4)
C10 C11 1.388(4)
C11 C12 1.371(4)
C23 C24 1.383(4)
C23 C28 1.385(4)
C23 C22 1.509(4)
C16 C21 1.384(4)
C16 C17 1.391(4)
C20 C19 1.380(4)
C20 C21 1.387(4)
C18 C19 1.369(4)
C18 C17 1.378(4)
C28 C27 1.379(4)
C3 C4 1.378(4)
C12 C13 1.372(4)
C4 C5 1.360(4)
C6 C5 1.383(5)
C24 C25 1.382(5)
C25 C26 1.374(5)
C27 C26 1.381(5)
